data_7130793
loop_
_publ_author_name
'Huffman, Zachary K.'
'Sperling, Joseph M.'
'Windorff, Cory J.'
'Long, Brian N.'
'Cordova, Lucas'
'Ramanantoanina, Harry'
'Celis-Barros, Cristian'
'Albrecht-Sch\"onzart, Thomas E.'

_publ_section_title
;
 Synthesis and characterization of a bimetallic americium(iii)
 pyrithionate coordination complex
;
_journal_name_full 'Chemical Communications'
_journal_paper_doi 10.1039/D2CC03352F
_journal_year 2022
_chemical_formula_moiety 'C15 H14 Gd N3 O4 S3'
_chemical_formula_sum 'C15 H14 Gd N3 O4 S3'
_chemical_formula_weight 553.72
_chemical_name_systematic '[Gd(mpo)2(mu-O-mpo)(H2O)]2'
_space_group_crystal_system monoclinic
_space_group_IT_number 14
_space_group_name_Hall '-P 2ybc'
_space_group_name_H-M_alt 'P 1 21/c 1'
_atom_sites_solution_hydrogens mixed
_atom_sites_solution_primary dual
_audit_creation_date 2021-10-05
_audit_creation_method
;
Olex2 1.3
(compiled 2020.11.12 svn.r5f609507 for OlexSys, GUI svn.r6403)
;
_audit_update_record
;
2022-06-14 deposited with the CCDC.	2022-09-15 downloaded from the CCDC.
;
_cell_angle_alpha 90
_cell_angle_beta 94.848(2)
_cell_angle_gamma 90
_cell_formula_units_Z 4
_cell_length_a 10.0345(7)
_cell_length_b 9.9366(7)
_cell_length_c 19.3797(13)
_cell_measurement_reflns_used 9632
_cell_measurement_temperature 273.15
_cell_measurement_theta_max 32.66
_cell_measurement_theta_min 2.81
_cell_volume 1925.4(2)
_computing_cell_refinement 'SAINT V8.38A (Bruker, 2018)'
_computing_data_reduction 'SAINT V8.38A (Bruker, 2018)'
_computing_molecular_graphics 'Olex2 1.3 (Dolomanov et al., 2009)'
_computing_publication_material 'Olex2 1.3 (Dolomanov et al., 2009)'
_computing_structure_refinement 'SHELXL 2018/3 (Sheldrick, 2015)'
_computing_structure_solution 'SHELXT 2018/2 (Sheldrick, 2018)'
_diffrn_ambient_temperature 273.15
_diffrn_measured_fraction_theta_full 0.999
_diffrn_measured_fraction_theta_max 0.968
_diffrn_measurement_device_type 'Bruker APEX-II CCD'
_diffrn_measurement_method '\f and \w scans'
_diffrn_radiation_type MoK\a
_diffrn_radiation_wavelength 0.71073
_diffrn_reflns_av_R_equivalents 0.0512
_diffrn_reflns_av_unetI/netI 0.0279
_diffrn_reflns_Laue_measured_fraction_full 0.999
_diffrn_reflns_Laue_measured_fraction_max 0.968
_diffrn_reflns_limit_h_max 15
_diffrn_reflns_limit_h_min -15
_diffrn_reflns_limit_k_max 15
_diffrn_reflns_limit_k_min -15
_diffrn_reflns_limit_l_max 29
_diffrn_reflns_limit_l_min -29
_diffrn_reflns_number 96150
_diffrn_reflns_point_group_measured_fraction_full 0.999
_diffrn_reflns_point_group_measured_fraction_max 0.968
_diffrn_reflns_theta_full 25.242
_diffrn_reflns_theta_max 32.760
_diffrn_reflns_theta_min 2.806
_diffrn_source_current 1.0
_diffrn_source_power 0.05
_diffrn_source_voltage 50.0
_diffrn_standards_number 0
_exptl_absorpt_coefficient_mu 3.795
_exptl_absorpt_correction_T_max 0.7465
_exptl_absorpt_correction_T_min 0.5133
_exptl_absorpt_correction_type multi-scan
_exptl_absorpt_process_details
;
SADABS-2016/2 (Bruker,2016/2) was used for absorption correction.
wR2(int) was 0.1207 before and 0.0615 after correction.
The Ratio of minimum to maximum transmission is 0.6876.
The \l/2 correction factor is Not present.
;
_exptl_crystal_colour 'clear colourless'
_exptl_crystal_colour_lustre clear
_exptl_crystal_colour_primary colourless
_exptl_crystal_density_diffrn 1.910
_exptl_crystal_description irregular
_exptl_crystal_F_000 1076
_exptl_crystal_size_max 0.915
_exptl_crystal_size_mid 0.371
_exptl_crystal_size_min 0.218
_refine_diff_density_max 1.220
_refine_diff_density_min -0.663
_refine_diff_density_rms 0.133
_refine_ls_extinction_method none
_refine_ls_goodness_of_fit_ref 1.091
_refine_ls_hydrogen_treatment constr
_refine_ls_matrix_type full
_refine_ls_number_parameters 236
_refine_ls_number_reflns 6892
_refine_ls_number_restraints 54
_refine_ls_restrained_S_all 1.089
_refine_ls_R_factor_all 0.0532
_refine_ls_R_factor_gt 0.0336
_refine_ls_shift/su_max 0.004
_refine_ls_shift/su_mean 0.000
_refine_ls_structure_factor_coef Fsqd
_refine_ls_weighting_details 'w=1/[\s^2^(Fo^2^)+(0.0145P)^2^+4.1983P] where P=(Fo^2^+2Fc^2^)/3'
_refine_ls_weighting_scheme calc
_refine_ls_wR_factor_gt 0.0569
_refine_ls_wR_factor_ref 0.0628
_reflns_Friedel_coverage 0.000
_reflns_number_gt 5587
_reflns_number_total 6892
_reflns_threshold_expression 'I > 2\s(I)'
_cod_data_source_file d2cc03352f2.cif
_cod_data_source_block b_CCDC2
_cod_database_code 7130793
_shelx_shelxl_version_number 2018/3
_shelx_space_group_comment
;
The symmetry employed for this shelxl refinement is uniquely defined
by the following loop, which should always be used as a source of
symmetry information in preference to the above space-group names.
They are only intended as comments.
;
_shelx_estimated_absorpt_t_max 0.492
_shelx_estimated_absorpt_t_min 0.129
_olex2_refinement_description
;
1. Fixed Uiso
 At 1.2 times of:
  All C(H) groups
 At 1.5 times of:
  All O(H,H) groups
2. Uiso/Uaniso restraints and constraints
C9 \\sim C8 \\sim C7 \\sim C6 \\sim C10: within 2A with sigma of 0.04 and sigma
for terminal atoms of 0.08 within 2A
Uanis(C6) \\sim Ueq, Uanis(C10) \\sim Ueq, Uanis(C9) \\sim Ueq, Uanis(C8) \\sim
Ueq, Uanis(C7) \\sim Ueq: with sigma of 0.1 and sigma for terminal atoms of 0.2
3.a Rotating group:
 O4(H4A,H4B)
3.b Aromatic/amide H refined with riding coordinates:
 C15(H15), C14(H14), C12(H12), C5(H5), C10(H10), C2(H2), C13(H13), C4(H4),
 C3(H3), C9(H9), C7(H7), C8(H8)
;
_olex2_submission_special_instructions 'No special instructions were received'

loop_
_space_group_symop_operation_xyz
'x, y, z'
'-x, y+1/2, -z+1/2'
'-x, -y, -z'
'x, -y-1/2, z-1/2'

loop_
_atom_site_label
_atom_site_type_symbol
_atom_site_fract_x
_atom_site_fract_y
_atom_site_fract_z
_atom_site_U_iso_or_equiv
_atom_site_adp_type
_atom_site_occupancy
_atom_site_site_symmetry_order
_atom_site_calc_flag
_atom_site_refinement_flags_posn
_atom_site_refinement_flags_adp
_atom_site_refinement_flags_occupancy
_atom_site_disorder_assembly
_atom_site_disorder_group
Gd1 Gd 0.34521(2) 0.58545(2) 0.55133(2) 0.02409(4) Uani 1 1 d . . . . .
S1 S 0.07746(7) 0.59550(8) 0.59738(4) 0.03692(17) Uani 1 1 d . . . . .
S3 S 0.58597(8) 0.61000(9) 0.64728(4) 0.04089(19) Uani 1 1 d . . . . .
S2 S 0.37499(11) 0.86378(10) 0.57781(6) 0.0552(2) Uani 1 1 d . . . . .
O3 O 0.51174(18) 0.40643(19) 0.54487(9) 0.0253(4) Uani 1 1 d . . . . .
O2 O 0.2182(2) 0.7120(2) 0.47162(11) 0.0383(5) Uani 1 1 d . . . . .
O4 O 0.2312(2) 0.4244(2) 0.47649(12) 0.0391(5) Uani 1 1 d . . . . .
H4A H 0.273692 0.413637 0.440749 0.059 Uiso 1 1 d R U . . .
H4B H 0.155972 0.456351 0.460967 0.059 Uiso 1 1 d R U . . .
N3 N 0.5559(2) 0.3532(3) 0.60731(12) 0.0281(5) Uani 1 1 d . . . . .
O1 O 0.3125(2) 0.4536(3) 0.64571(14) 0.0600(8) Uani 1 1 d . . . . .
N2 N 0.1927(3) 0.8430(3) 0.47013(17) 0.0450(7) Uani 1 1 d . . . . .
N1 N 0.2061(2) 0.4137(3) 0.67600(13) 0.0365(6) Uani 1 1 d . . . . .
C15 C 0.5535(3) 0.2182(3) 0.61353(19) 0.0408(7) Uani 1 1 d . . . . .
H15 H 0.524141 0.165171 0.575729 0.049 Uiso 1 1 calc R U . . .
C14 C 0.5942(4) 0.1595(5) 0.6754(2) 0.0585(11) Uani 1 1 d . . . . .
H14 H 0.593670 0.066337 0.680006 0.070 Uiso 1 1 calc R U . . .
C12 C 0.6362(3) 0.3763(5) 0.72319(17) 0.0510(10) Uani 1 1 d . . . . .
H12 H 0.664733 0.429538 0.761056 0.061 Uiso 1 1 calc R U . . .
C11 C 0.5944(3) 0.4388(4) 0.65989(14) 0.0340(7) Uani 1 1 d . . . . .
C1 C 0.0854(3) 0.4705(3) 0.65811(15) 0.0302(6) Uani 1 1 d . . . . .
C5 C 0.2243(4) 0.3171(5) 0.7251(2) 0.0566(11) Uani 1 1 d . . . . .
H5 H 0.309094 0.281048 0.735643 0.068 Uiso 1 1 calc R U . . .
C10 C 0.1003(5) 0.8856(5) 0.4200(3) 0.0716(14) Uani 1 1 d . U . . .
H10 H 0.057763 0.823965 0.389476 0.086 Uiso 1 1 calc R U . . .
C6 C 0.2593(4) 0.9267(4) 0.5162(3) 0.0571(11) Uani 1 1 d . U . . .
C2 C -0.0218(3) 0.4226(4) 0.6926(2) 0.0464(8) Uani 1 1 d . . . . .
H2 H -0.106682 0.457898 0.681375 0.056 Uiso 1 1 calc R U . . .
C13 C 0.6361(4) 0.2398(5) 0.7306(2) 0.0620(13) Uani 1 1 d . . . . .
H13 H 0.664305 0.201129 0.773017 0.074 Uiso 1 1 calc R U . . .
C4 C 0.1203(4) 0.2724(5) 0.7590(2) 0.0594(11) Uani 1 1 d . . . . .
H4 H 0.133391 0.206734 0.793069 0.071 Uiso 1 1 calc R U . . .
C3 C -0.0052(4) 0.3255(4) 0.7424(2) 0.0559(10) Uani 1 1 d . . . . .
H3 H -0.077869 0.295449 0.764825 0.067 Uiso 1 1 calc R U . . .
C9 C 0.0699(6) 1.0177(7) 0.4145(4) 0.118(3) Uani 1 1 d . U . . .
H9 H 0.005871 1.047539 0.380433 0.142 Uiso 1 1 calc R U . . .
C7 C 0.2271(5) 1.0636(5) 0.5087(4) 0.105(2) Uani 1 1 d . U . . .
H7 H 0.270579 1.126187 0.538311 0.126 Uiso 1 1 calc R U . . .
C8 C 0.1335(6) 1.1062(5) 0.4588(5) 0.131(3) Uani 1 1 d . U . . .
H8 H 0.112886 1.197312 0.455141 0.158 Uiso 1 1 calc R U . . .

loop_
_atom_site_aniso_label
_atom_site_aniso_U_11
_atom_site_aniso_U_22
_atom_site_aniso_U_33
_atom_site_aniso_U_23
_atom_site_aniso_U_13
_atom_site_aniso_U_12
Gd1 0.02193(6) 0.02805(6) 0.02231(6) 0.00108(5) 0.00206(4) 0.00427(5)
S1 0.0252(3) 0.0427(4) 0.0436(4) 0.0131(3) 0.0075(3) 0.0105(3)
S3 0.0348(4) 0.0537(5) 0.0331(4) -0.0123(3) -0.0032(3) -0.0008(3)
S2 0.0544(6) 0.0367(4) 0.0727(7) -0.0131(5) -0.0044(5) -0.0015(4)
O3 0.0251(9) 0.0313(9) 0.0194(8) 0.0040(7) 0.0002(7) 0.0063(8)
O2 0.0425(12) 0.0372(11) 0.0347(11) 0.0053(9) -0.0001(9) 0.0138(10)
O4 0.0258(10) 0.0421(12) 0.0490(13) -0.0107(10) -0.0001(9) 0.0023(9)
N3 0.0186(10) 0.0404(13) 0.0257(11) 0.0118(10) 0.0040(8) 0.0057(9)
O1 0.0217(11) 0.100(2) 0.0599(16) 0.0473(16) 0.0156(10) 0.0153(12)
N2 0.0380(15) 0.0386(15) 0.0589(18) 0.0193(14) 0.0070(13) 0.0121(12)
N1 0.0215(11) 0.0527(16) 0.0358(13) 0.0162(12) 0.0052(9) 0.0064(11)
C15 0.0332(16) 0.0418(17) 0.0480(19) 0.0150(14) 0.0074(14) 0.0046(13)
C14 0.047(2) 0.065(3) 0.065(3) 0.041(2) 0.0116(19) 0.0100(19)
C12 0.0285(16) 0.097(3) 0.0270(15) 0.0160(17) 0.0013(12) 0.0044(18)
C11 0.0187(12) 0.060(2) 0.0228(12) 0.0053(12) 0.0017(9) 0.0040(12)
C1 0.0231(13) 0.0378(15) 0.0301(14) 0.0031(12) 0.0042(10) 0.0063(11)
C5 0.0326(17) 0.079(3) 0.059(2) 0.040(2) 0.0085(16) 0.0156(18)
C10 0.058(3) 0.068(3) 0.086(3) 0.036(3) -0.011(2) 0.015(2)
C6 0.0397(19) 0.0327(17) 0.100(3) 0.010(2) 0.011(2) 0.0066(15)
C2 0.0231(14) 0.057(2) 0.060(2) 0.0165(18) 0.0077(14) 0.0026(14)
C13 0.0384(19) 0.105(4) 0.043(2) 0.045(2) 0.0056(16) 0.011(2)
C4 0.045(2) 0.072(3) 0.062(2) 0.039(2) 0.0093(18) 0.0025(19)
C3 0.0333(17) 0.071(3) 0.065(3) 0.025(2) 0.0132(17) -0.0049(17)
C9 0.081(4) 0.076(4) 0.192(7) 0.072(5) -0.023(4) 0.014(3)
C7 0.061(3) 0.035(2) 0.215(8) 0.010(3) -0.011(4) 0.002(2)
C8 0.080(4) 0.043(3) 0.266(10) 0.054(4) -0.018(5) 0.013(3)

loop_
_atom_type_symbol
_atom_type_description
_atom_type_scat_dispersion_real
_atom_type_scat_dispersion_imag
_atom_type_scat_source
C C 0.0033 0.0016 'International Tables Vol C Tables 4.2.6.8 and 6.1.1.4'
H H 0.0000 0.0000 'International Tables Vol C Tables 4.2.6.8 and 6.1.1.4'
Gd Gd -0.1653 3.9035 'International Tables Vol C Tables 4.2.6.8 and 6.1.1.4'
N N 0.0061 0.0033 'International Tables Vol C Tables 4.2.6.8 and 6.1.1.4'
O O 0.0106 0.0060 'International Tables Vol C Tables 4.2.6.8 and 6.1.1.4'
S S 0.1246 0.1234 'International Tables Vol C Tables 4.2.6.8 and 6.1.1.4'

loop_
_geom_angle_atom_site_label_1
_geom_angle_atom_site_label_2
_geom_angle_atom_site_label_3
_geom_angle
_geom_angle_site_symmetry_1
_geom_angle_site_symmetry_3
_geom_angle_publ_flag
S1 Gd1 S3 122.45(2) . . ?
S2 Gd1 S1 89.82(3) . . ?
S2 Gd1 S3 74.60(3) . . ?
O3 Gd1 S1 133.89(5) . . ?
O3 Gd1 S1 148.23(4) 3_666 . ?
O3 Gd1 S3 64.15(5) . . ?
O3 Gd1 S3 88.60(5) 3_666 . ?
O3 Gd1 S2 131.14(5) . . ?
O3 Gd1 S2 92.65(5) 3_666 . ?
O3 Gd1 O3 62.55(7) 3_666 . ?
O2 Gd1 S1 73.28(6) . . ?
O2 Gd1 S3 139.72(6) . . ?
O2 Gd1 S2 68.27(6) . . ?
O2 Gd1 O3 134.91(7) . . ?
O2 Gd1 O3 78.29(7) . 3_666 ?
O2 Gd1 O4 75.38(8) . . ?
O2 Gd1 O1 137.80(8) . . ?
O4 Gd1 S1 78.54(6) . . ?
O4 Gd1 S3 140.22(6) . . ?
O4 Gd1 S2 143.63(6) . . ?
O4 Gd1 O3 77.07(7) . . ?
O4 Gd1 O3 80.85(7) . 3_666 ?
O1 Gd1 S1 64.93(6) . . ?
O1 Gd1 S3 73.02(7) . . ?
O1 Gd1 S2 115.73(9) . . ?
O1 Gd1 O3 139.29(8) . 3_666 ?
O1 Gd1 O3 76.74(8) . . ?
O1 Gd1 O4 90.46(11) . . ?
C1 S1 Gd1 101.33(10) . . ?
C11 S3 Gd1 92.06(10) . . ?
C6 S2 Gd1 100.13(14) . . ?
Gd1 O3 Gd1 117.45(7) 3_666 . ?
N3 O3 Gd1 121.49(14) . 3_666 ?
N3 O3 Gd1 114.14(14) . . ?
N2 O2 Gd1 130.4(2) . . ?
Gd1 O4 H4A 109.4 . . ?
Gd1 O4 H4B 109.3 . . ?
H4A O4 H4B 104.5 . . ?
C15 N3 O3 117.4(3) . . ?
C15 N3 C11 124.2(3) . . ?
C11 N3 O3 118.4(2) . . ?
N1 O1 Gd1 134.44(18) . . ?
O2 N2 C10 116.2(4) . . ?
O2 N2 C6 120.3(3) . . ?
C10 N2 C6 123.5(4) . . ?
O1 N1 C1 120.0(2) . . ?
O1 N1 C5 117.3(3) . . ?
C5 N1 C1 122.7(3) . . ?
N3 C15 H15 120.1 . . ?
N3 C15 C14 119.9(4) . . ?
C14 C15 H15 120.1 . . ?
C15 C14 H14 120.5 . . ?
C15 C14 C13 119.1(4) . . ?
C13 C14 H14 120.5 . . ?
C11 C12 H12 119.1 . . ?
C13 C12 H12 119.1 . . ?
C13 C12 C11 121.8(4) . . ?
N3 C11 S3 120.3(2) . . ?
N3 C11 C12 115.0(3) . . ?
C12 C11 S3 124.6(3) . . ?
N1 C1 S1 117.9(2) . . ?
N1 C1 C2 116.3(3) . . ?
C2 C1 S1 125.8(2) . . ?
N1 C5 H5 119.7 . . ?
N1 C5 C4 120.7(3) . . ?
C4 C5 H5 119.7 . . ?
N2 C10 H10 120.1 . . ?
C9 C10 N2 119.8(6) . . ?
C9 C10 H10 120.1 . . ?
N2 C6 S2 120.2(3) . . ?
N2 C6 C7 115.4(4) . . ?
C7 C6 S2 124.3(4) . . ?
C1 C2 H2 119.1 . . ?
C3 C2 C1 121.8(3) . . ?
C3 C2 H2 119.1 . . ?
C14 C13 H13 120.0 . . ?
C12 C13 C14 120.0(3) . . ?
C12 C13 H13 120.0 . . ?
C5 C4 H4 120.4 . . ?
C5 C4 C3 119.2(3) . . ?
C3 C4 H4 120.4 . . ?
C2 C3 C4 119.4(3) . . ?
C2 C3 H3 120.3 . . ?
C4 C3 H3 120.3 . . ?
C10 C9 H9 120.3 . . ?
C10 C9 C8 119.4(6) . . ?
C8 C9 H9 120.3 . . ?
C6 C7 H7 119.4 . . ?
C8 C7 C6 121.1(6) . . ?
C8 C7 H7 119.4 . . ?
C9 C8 C7 120.7(5) . . ?
C9 C8 H8 119.6 . . ?
C7 C8 H8 119.6 . . ?

loop_
_geom_bond_atom_site_label_1
_geom_bond_atom_site_label_2
_geom_bond_distance
_geom_bond_site_symmetry_2
_geom_bond_publ_flag
Gd1 S1 2.9034(8) . ?
Gd1 S3 2.9316(8) . ?
Gd1 S2 2.8241(10) . ?
Gd1 O3 2.4484(18) 3_666 ?
Gd1 O3 2.4511(18) . ?
Gd1 O2 2.293(2) . ?
Gd1 O4 2.386(2) . ?
Gd1 O1 2.296(2) . ?
S1 C1 1.708(3) . ?
S3 C11 1.720(4) . ?
S2 C6 1.711(5) . ?
O3 N3 1.360(3) . ?
O2 N2 1.327(4) . ?
O4 H4A 0.8501 . ?
O4 H4B 0.8502 . ?
N3 C15 1.347(4) . ?
N3 C11 1.358(4) . ?
O1 N1 1.321(3) . ?
N2 C10 1.352(5) . ?
N2 C6 1.355(6) . ?
N1 C1 1.355(4) . ?
N1 C5 1.353(4) . ?
C15 H15 0.9300 . ?
C15 C14 1.364(5) . ?
C14 H14 0.9300 . ?
C14 C13 1.372(7) . ?
C12 H12 0.9300 . ?
C12 C11 1.407(4) . ?
C12 C13 1.364(6) . ?
C1 C2 1.397(4) . ?
C5 H5 0.9300 . ?
C5 C4 1.354(5) . ?
C10 H10 0.9300 . ?
C10 C9 1.350(7) . ?
C6 C7 1.403(6) . ?
C2 H2 0.9300 . ?
C2 C3 1.364(5) . ?
C13 H13 0.9300 . ?
C4 H4 0.9300 . ?
C4 C3 1.378(5) . ?
C3 H3 0.9300 . ?
C9 H9 0.9300 . ?
C9 C8 1.352(10) . ?
C7 H7 0.9300 . ?
C7 C8 1.357(9) . ?
C8 H8 0.9300 . ?

loop_
_geom_torsion_atom_site_label_1
_geom_torsion_atom_site_label_2
_geom_torsion_atom_site_label_3
_geom_torsion_atom_site_label_4
_geom_torsion
_geom_torsion_site_symmetry_1
_geom_torsion_site_symmetry_2
_geom_torsion_site_symmetry_3
_geom_torsion_site_symmetry_4
_geom_torsion_publ_flag
Gd1 S1 C1 N1 8.0(3) . . . . ?
Gd1 S1 C1 C2 -173.4(3) . . . . ?
Gd1 S3 C11 N3 34.2(2) . . . . ?
Gd1 S3 C11 C12 -143.9(3) . . . . ?
Gd1 S2 C6 N2 -4.3(4) . . . . ?
Gd1 S2 C6 C7 176.4(5) . . . . ?
Gd1 O3 N3 C15 129.2(2) . . . . ?
Gd1 O3 N3 C15 -80.6(3) 3_666 . . . ?
Gd1 O3 N3 C11 -48.2(3) . . . . ?
Gd1 O3 N3 C11 101.9(2) 3_666 . . . ?
Gd1 O2 N2 C10 -172.2(3) . . . . ?
Gd1 O2 N2 C6 9.0(5) . . . . ?
Gd1 O1 N1 C1 -11.3(5) . . . . ?
Gd1 O1 N1 C5 169.5(3) . . . . ?
S1 C1 C2 C3 -177.6(3) . . . . ?
S2 C6 C7 C8 -179.6(6) . . . . ?
O3 N3 C15 C14 -178.8(3) . . . . ?
O3 N3 C11 S3 0.4(3) . . . . ?
O3 N3 C11 C12 178.7(2) . . . . ?
O2 N2 C10 C9 -179.1(5) . . . . ?
O2 N2 C6 S2 -1.1(5) . . . . ?
O2 N2 C6 C7 178.3(4) . . . . ?
N3 C15 C14 C13 0.6(5) . . . . ?
O1 N1 C1 S1 -1.3(4) . . . . ?
O1 N1 C1 C2 -180.0(3) . . . . ?
O1 N1 C5 C4 179.1(4) . . . . ?
N2 C10 C9 C8 0.6(10) . . . . ?
N2 C6 C7 C8 1.0(9) . . . . ?
N1 C1 C2 C3 1.0(6) . . . . ?
N1 C5 C4 C3 0.7(8) . . . . ?
C15 N3 C11 S3 -176.9(2) . . . . ?
C15 N3 C11 C12 1.5(4) . . . . ?
C15 C14 C13 C12 0.1(6) . . . . ?
C11 N3 C15 C14 -1.4(5) . . . . ?
C11 C12 C13 C14 -0.1(6) . . . . ?
C1 N1 C5 C4 0.0(7) . . . . ?
C1 C2 C3 C4 -0.3(7) . . . . ?
C5 N1 C1 S1 177.8(3) . . . . ?
C5 N1 C1 C2 -0.9(5) . . . . ?
C5 C4 C3 C2 -0.6(7) . . . . ?
C10 N2 C6 S2 -179.9(4) . . . . ?
C10 N2 C6 C7 -0.4(7) . . . . ?
C10 C9 C8 C7 0.0(13) . . . . ?
C6 N2 C10 C9 -0.4(8) . . . . ?
C6 C7 C8 C9 -0.8(12) . . . . ?
C13 C12 C11 S3 177.5(3) . . . . ?
C13 C12 C11 N3 -0.7(5) . . . . ?
